data_7215527
loop_
_publ_author_name
'Saravanakumar, Rajendran'
'Varghese, Babu'
'Sankararaman, Sethuraman'

_publ_section_title
;
 Hydrogen-bond network in isomeric phenylenedipropynoic acids and their
 DABCO salts. Water mediated helical hydrogen bond motifs
;
_journal_coden_ASTM CRECF4
_journal_issue 2
_journal_name_full CrystEngComm
_journal_page_first 337
_journal_page_last 346
_journal_paper_doi 10.1039/b816658g
_journal_volume 11
_journal_year 2009
_chemical_formula_moiety 'C12 H6 O4'
_chemical_formula_sum 'C12 H6 O4'
_chemical_formula_weight 214.17
_space_group_IT_number 13
_symmetry_cell_setting monoclinic
_symmetry_space_group_name_Hall '-P 2yc'
_symmetry_space_group_name_H-M 'P 1 2/c 1'
_atom_sites_solution_hydrogens geom
_atom_sites_solution_primary direct
_atom_sites_solution_secondary difmap
_audit_creation_method SHELXL-97
_cell_angle_alpha 90.00
_cell_angle_beta 90.309(6)
_cell_angle_gamma 90.00
_cell_formula_units_Z 2
_cell_length_a 3.7990(3)
_cell_length_b 10.4652(9)
_cell_length_c 12.4395(10)
_cell_measurement_reflns_used 2445
_cell_measurement_temperature 273(2)
_cell_measurement_theta_max 25.5
_cell_measurement_theta_min 2.5
_cell_volume 494.55(7)
_computing_cell_refinement 'APEX2/SAINT (Bruker, 2004)'
_computing_data_collection 'APEX2 (Bruker, 2004)'
_computing_data_reduction 'SAINT/XPREP (Bruker, 2004)'
_computing_molecular_graphics 'ORTEP 32 (Farrugia, 1997)'
_computing_publication_material 'SHELXL-97 (Sheldrick, 1997)'
_computing_structure_refinement 'SHELXL-97 (Sheldrick, 1997)'
_computing_structure_solution 'SIR92 (Altornare etal., 1993)'
_diffrn_ambient_temperature 273(2)
_diffrn_measured_fraction_theta_full 0.992
_diffrn_measured_fraction_theta_max 0.992
_diffrn_measurement_device_type 'Bruker axs kappa apex2 CCD Diffractometer'
_diffrn_measurement_method '\w and \f scan'
_diffrn_radiation_monochromator graphite
_diffrn_radiation_source 'fine-focus sealed tube'
_diffrn_radiation_type MoK\a
_diffrn_radiation_wavelength 0.71073
_diffrn_reflns_av_R_equivalents 0.0425
_diffrn_reflns_av_sigmaI/netI 0.0255
_diffrn_reflns_limit_h_max 4
_diffrn_reflns_limit_h_min -4
_diffrn_reflns_limit_k_max 13
_diffrn_reflns_limit_k_min -12
_diffrn_reflns_limit_l_max 15
_diffrn_reflns_limit_l_min -15
_diffrn_reflns_number 5954
_diffrn_reflns_theta_full 26.40
_diffrn_reflns_theta_max 26.40
_diffrn_reflns_theta_min 2.54
_diffrn_standards_decay_% 0
_exptl_absorpt_coefficient_mu 0.110
_exptl_absorpt_correction_T_max 0.9332
_exptl_absorpt_correction_T_min 0.8643
_exptl_absorpt_correction_type multi-scan
_exptl_absorpt_process_details 'SADABS(Bruker, 1999)'
_exptl_crystal_colour 'light yellow'
_exptl_crystal_density_diffrn 1.438
_exptl_crystal_density_method 'not measured'
_exptl_crystal_description plate
_exptl_crystal_F_000 220
_exptl_crystal_size_max 0.3
_exptl_crystal_size_mid 0.3
_exptl_crystal_size_min 0.2
_refine_diff_density_max 0.225
_refine_diff_density_min -0.227
_refine_diff_density_rms 0.055
_refine_ls_extinction_coef 0.008(3)
_refine_ls_extinction_expression Fc^*^=kFc[1+0.001xFc^2^\l^3^/sin(2\q)]^-1/4^
_refine_ls_extinction_method SHELXL
_refine_ls_goodness_of_fit_ref 1.191
_refine_ls_hydrogen_treatment mixed
_refine_ls_matrix_type full
_refine_ls_number_parameters 79
_refine_ls_number_reflns 1016
_refine_ls_number_restraints 0
_refine_ls_restrained_S_all 1.191
_refine_ls_R_factor_all 0.0919
_refine_ls_R_factor_gt 0.0683
_refine_ls_shift/su_max 0.002
_refine_ls_shift/su_mean 0.000
_refine_ls_structure_factor_coef Fsqd
_refine_ls_weighting_details 'calc w=1/[\s^2^(Fo^2^)+(0.0302P)^2^+0.9194P] where P=(Fo^2^+2Fc^2^)/3'
_refine_ls_weighting_scheme calc
_refine_ls_wR_factor_gt 0.1602
_refine_ls_wR_factor_ref 0.1736
_reflns_number_gt 761
_reflns_number_total 1016
_reflns_threshold_expression >2sigma(I)
_cod_duplicate_entry 7200490
_cod_data_source_file b816658g.txt
_cod_data_source_block 12ppa
_cod_depositor_comments
;
 Updated bibliographic information.

 Antanas Vaitkus,
 2019-09-18

 Marked entry as a duplicate of entry 7200490.

 Antanas Vaitkus,
 2019-09-18
;
_cod_original_sg_symbol_H-M P2/c
_cod_database_code 7215527

loop_
_symmetry_equiv_pos_as_xyz
'x, y, z'
'-x, y, -z+1/2'
'-x, -y, -z'
'x, -y, z-1/2'

loop_
_atom_site_label
_atom_site_type_symbol
_atom_site_fract_x
_atom_site_fract_y
_atom_site_fract_z
_atom_site_U_iso_or_equiv
_atom_site_adp_type
_atom_site_occupancy
_atom_site_symmetry_multiplicity
_atom_site_calc_flag
_atom_site_refinement_flags
C1 C 0.7144(10) 0.6544(3) 0.5955(3) 0.0447(9) Uani 1 1 d .
C2 C 0.7758(10) 0.7859(4) 0.6206(3) 0.0449(9) Uani 1 1 d .
C3 C 0.8350(9) 0.8913(3) 0.6512(3) 0.0402(8) Uani 1 1 d .
C4 C 0.9178(8) 1.0120(3) 0.6988(3) 0.0361(8) Uani 1 1 d .
C5 C 0.8400(9) 1.1274(3) 0.6491(3) 0.0432(9) Uani 1 1 d .
H5 H 0.7339 1.1281 0.5815 0.052 Uiso 1 1 calc R
C6 C 0.9207(10) 1.2419(3) 0.7002(3) 0.0491(10) Uani 1 1 d .
H6 H 0.8672 1.3191 0.6667 0.059 Uiso 1 1 calc R
O1 O 0.5450(8) 0.6261(3) 0.5119(2) 0.0590(9) Uani 1 1 d .
H1 H 0.5237 0.5482 0.5080 0.07(3) Uiso 0.50 1 calc PR
O2 O 0.8279(10) 0.5680(3) 0.6583(3) 0.0700(11) Uani 1 1 d .
H2 H 0.98(3) 0.580(8) 0.703(6) 0.06(3) Uiso 0.50 1 d P

loop_
_atom_site_aniso_label
_atom_site_aniso_U_11
_atom_site_aniso_U_22
_atom_site_aniso_U_33
_atom_site_aniso_U_23
_atom_site_aniso_U_13
_atom_site_aniso_U_12
C1 0.052(2) 0.041(2) 0.0408(19) -0.0035(16) -0.0127(17) -0.0030(16)
C2 0.051(2) 0.044(2) 0.0394(19) -0.0027(16) -0.0096(16) -0.0009(17)
C3 0.0412(19) 0.0406(19) 0.0388(18) -0.0037(15) -0.0036(14) -0.0018(15)
C4 0.0377(17) 0.0335(18) 0.0370(17) -0.0014(14) -0.0018(14) 0.0007(14)
C5 0.049(2) 0.042(2) 0.0379(18) 0.0013(16) -0.0089(15) 0.0002(17)
C6 0.061(2) 0.0303(19) 0.056(2) 0.0058(16) -0.0075(18) 0.0042(16)
O1 0.085(2) 0.0431(17) 0.0484(16) -0.0042(12) -0.0347(14) -0.0055(14)
O2 0.103(3) 0.0475(17) 0.0589(19) 0.0081(15) -0.0421(19) -0.0080(17)

loop_
_atom_type_symbol
_atom_type_description
_atom_type_scat_dispersion_real
_atom_type_scat_dispersion_imag
_atom_type_scat_source
C C 0.0033 0.0016 'International Tables Vol C Tables 4.2.6.8 and 6.1.1.4'
H H 0.0000 0.0000 'International Tables Vol C Tables 4.2.6.8 and 6.1.1.4'
O O 0.0106 0.0060 'International Tables Vol C Tables 4.2.6.8 and 6.1.1.4'

loop_
_geom_angle_atom_site_label_1
_geom_angle_atom_site_label_2
_geom_angle_atom_site_label_3
_geom_angle
_geom_angle_site_symmetry_1
_geom_angle_site_symmetry_3
O1 C1 O2 120.8(3) . .
O1 C1 C2 119.3(3) . .
O2 C1 C2 119.8(3) . .
C3 C2 C1 173.6(4) . .
C2 C3 C4 173.8(4) . .
C5 C4 C4 119.5(2) . 2_756
C5 C4 C3 122.6(3) . .
C4 C4 C3 117.91(19) 2_756 .
C4 C5 C6 120.0(3) . .
C4 C5 H5 120.0 . .
C6 C5 H5 120.0 . .
C6 C6 C5 120.4(2) 2_756 .
C6 C6 H6 119.8 2_756 .
C5 C6 H6 119.8 . .
C1 O1 H1 109.5 . .
C1 O2 H2 124(6) . .

loop_
_geom_bond_atom_site_label_1
_geom_bond_atom_site_label_2
_geom_bond_distance
_geom_bond_site_symmetry_2
C1 O1 1.256(4) .
C1 O2 1.269(4) .
C1 C2 1.430(5) .
C2 C3 1.188(5) .
C3 C4 1.430(5) .
C4 C5 1.388(5) .
C4 C4 1.415(6) 2_756
C5 C6 1.390(5) .
C5 H5 0.9300 .
C6 C6 1.375(7) 2_756
C6 H6 0.9300 .
O1 H1 0.8200 .
O2 H2 0.81(9) .

loop_
_geom_hbond_atom_site_label_D
_geom_hbond_atom_site_label_H
_geom_hbond_atom_site_label_A
_geom_hbond_distance_DH
_geom_hbond_distance_HA
_geom_hbond_distance_DA
_geom_hbond_angle_DHA
_geom_hbond_site_symmetry_A
O1 H1 O1 0.82 1.86 2.677(5) 175.1 3_666
O2 H2 O2 0.80(8) 1.88(8) 2.623(6) 154(9) 2_756

loop_
_geom_torsion_atom_site_label_1
_geom_torsion_atom_site_label_2
_geom_torsion_atom_site_label_3
_geom_torsion_atom_site_label_4
_geom_torsion
_geom_torsion_site_symmetry_1
_geom_torsion_site_symmetry_4
O1 C1 C2 C3 164(4) . .
O2 C1 C2 C3 -15(4) . .
C1 C2 C3 C4 4(7) . .
C2 C3 C4 C5 -172(3) . .
C2 C3 C4 C4 7(4) . 2_756
C4 C4 C5 C6 -0.6(6) 2_756 .
C3 C4 C5 C6 178.8(4) . .
C4 C5 C6 C6 0.3(7) . 2_756
